data_2000191
loop_
_publ_author_name
'Britton, D.'

_publ_section_title
;
 Structure of 5-chloro-2,4,6-trifluoroisophthalonitrile
;
_journal_issue 11
_journal_name_full 'Acta Crystallographica Section C'
_journal_page_first 2472
_journal_page_last 2474
_journal_paper_doi 10.1107/S0108270191005747
_journal_volume 47
_journal_year 1991
_chemical_formula_sum 'C8 Cl F3 N2'
_chemical_formula_weight 216.55
_symmetry_cell_setting monoclinic
_symmetry_space_group_name_Hall '-P 2ybc'
_symmetry_space_group_name_H-M 'P 1 21/c 1'
_cell_angle_alpha 90
_cell_angle_beta 108.83(3)
_cell_angle_gamma 90
_cell_formula_units_Z 8
_cell_length_a 10.266(3)
_cell_length_b 14.848(6)
_cell_length_c 11.537(3)
_cell_volume 1664.5(10)
_diffrn_radiation_type Mo
_diffrn_radiation_wavelength 0.71069
_exptl_absorpt_coefficient_mu 0.460
_exptl_crystal_density_diffrn 1.728(2)
_exptl_crystal_F_000 848
_cod_data_source_file cr0343.cif
_cod_data_source_block cr0343a
_cod_original_cell_volume 1664(2)
_cod_original_formula_sum 'C8 Cl1 F3 N2'
_cod_database_code 2000191

loop_
_atom_site_label
_atom_site_fract_x
_atom_site_fract_y
_atom_site_fract_z
C1A .8122(3) .3335(3) .4829(3)
C2A .7432(3) .3059(2) .5618(3)
C3A .6775(3) .3655(3) .6151(3)
C4A .6827(3) .4555(3) .5874(3)
C5A .7512(3) .4872(2) .5104(3)
C6A .8140(3) .4245(3) .4604(3)
C11A .8816(4) .2704(3) .4278(4)
N1A .9359(4) .2224(3) .3845(4)
F2A .7424(2) .21850(10) .5877(2)
C13A .6049(4) .3356(3) .6970(4)
N3A .5488(4) .3126(3) .7587(4)
F4A .6171(2) .5148(2) .6362(2)
Cl5A .75690(10) .59955(8) .47930(10)
F6A .8834(2) .45220(10) .38710(10)
C1B .6363(3) .9100(2) .4803(3)
C2B .6493(3) .8376(2) .5574(3)
C3B .7600(3) .8280(2) .6622(3)
C4B .8613(3) .8941(2) .6877(3)
C5B .8558(3) .9667(2) .6124(3)
C6B .7419(3) .9729(2) .5096(3)
C11B .5177(4) .9215(3) .3731(3)
N1B .4222(4) .9322(3) .2921(3)
F2B .5529(2) .77430(10) .5289(2)
C13B .7727(4) .7525(3) .7428(3)
N3B .7853(4) .6941(3) .8086(4)
F4B .9682(2) .88580(10) .7893(2)
Cl5B .98390(10) 1.04481(7) .64540(10)
F6B .7304(2) 1.0427(2) .4349(2)

loop_
_geom_bond_atom_site_label_1
_geom_bond_atom_site_label_2
_geom_bond_distance
C1A C2A 1.384(5)
C1A C6A 1.377(5)
C1A C11A 1.444(5)
C2A C3A 1.372(5)
C2A F2A 1.332(4)
C3A C4A 1.379(5)
C3A C13A 1.449(5)
C4A C5A 1.381(5)
C4A F4A 1.338(4)
C5A C6A 1.362(5)
C5A CL5A 1.712(4)
C6A F6A 1.335(4)
C11A N1A 1.117(5)
C13A N3A 1.105(5)
C1B C2B 1.375(5)
C1B C6B 1.387(5)
C1B C11B 1.439(5)
C2B C3B 1.374(5)
C2B F2B 1.326(4)
C3B C4B 1.390(5)
C3B C13B 1.435(5)
C4B C5B 1.374(5)
C4B F4B 1.328(4)
C5B C6B 1.374(5)
C5B CL5B 1.702(3)
C6B F6B 1.330(4)
C11B N1B 1.126(4)
C13B N3B 1.133(5)
